data_2222443
loop_
_publ_author_name
'Xia, Rong'

_publ_section_title
;
 (<i>S</i>)-1-(1-Ferrocenylmethyl-1<i>H</i>-benzimidazol-2-yl)ethanol
 monohydrate
;
_journal_coeditor_code RZ2334
_journal_issue 7
_journal_name_full 'Acta Crystallographica Section E'
_journal_page_first m835
_journal_paper_doi 10.1107/S1600536809023575
_journal_volume 65
_journal_year 2009
_chemical_formula_iupac '[Fe (C5 H5) (C15 H15 N2 O)], H2 O'
_chemical_formula_moiety 'C20 H20 Fe N2 O, H2 O'
_chemical_formula_sum 'C20 H22 Fe N2 O2'
_chemical_formula_weight 378.25
_chemical_name_systematic
;(<i>S</i>)-1-(1-Ferrocenylmethyl-1<i>H</i>-benzimidazol-2-yl)ethanol
 monohydrate
;
_space_group_IT_number 19
_symmetry_cell_setting orthorhombic
_symmetry_space_group_name_Hall 'P 2ac 2ab'
_symmetry_space_group_name_H-M 'P 21 21 21'
_atom_sites_solution_hydrogens geom
_atom_sites_solution_primary direct
_atom_sites_solution_secondary difmap
_audit_creation_method SHELXL-97
_cell_angle_alpha 90.00
_cell_angle_beta 90.00
_cell_angle_gamma 90.00
_cell_formula_units_Z 4
_cell_length_a 7.678(5)
_cell_length_b 12.480(8)
_cell_length_c 19.428(12)
_cell_measurement_reflns_used 4425
_cell_measurement_temperature 293(2)
_cell_measurement_theta_max 27.46
_cell_measurement_theta_min 2.65
_cell_volume 1862(2)
_computing_cell_refinement 'CrystalClear (Rigaku, 2005)'
_computing_data_collection 'CrystalClear (Rigaku, 2005)'
_computing_data_reduction 'CrystalClear (Rigaku, 2005)'
_computing_molecular_graphics 'SHELXTL (Sheldrick, 2008)'
_computing_publication_material 'SHELXTL (Sheldrick, 2008)'
_computing_structure_refinement 'SHELXL97 (Sheldrick, 2008)'
_computing_structure_solution 'SHELXS97 (Sheldrick, 2008)'
_diffrn_ambient_temperature 293(2)
_diffrn_detector_area_resol_mean 13.6612
_diffrn_measured_fraction_theta_full 0.998
_diffrn_measured_fraction_theta_max 0.998
_diffrn_measurement_device_type 'Rigaku SCXmini'
_diffrn_measurement_method \w
_diffrn_radiation_monochromator graphite
_diffrn_radiation_source 'fine-focus sealed tube'
_diffrn_radiation_type MoK\a
_diffrn_radiation_wavelength 0.71073
_diffrn_reflns_av_R_equivalents 0.0423
_diffrn_reflns_av_sigmaI/netI 0.0348
_diffrn_reflns_limit_h_max 9
_diffrn_reflns_limit_h_min -9
_diffrn_reflns_limit_k_max 16
_diffrn_reflns_limit_k_min -16
_diffrn_reflns_limit_l_max 25
_diffrn_reflns_limit_l_min -25
_diffrn_reflns_number 19049
_diffrn_reflns_theta_full 27.48
_diffrn_reflns_theta_max 27.48
_diffrn_reflns_theta_min 2.66
_exptl_absorpt_coefficient_mu 0.825
_exptl_absorpt_correction_T_max 0.785
_exptl_absorpt_correction_T_min 0.724
_exptl_absorpt_correction_type multi-scan
_exptl_absorpt_process_details '(CrystalClear; Rigaku, 2005)'
_exptl_crystal_colour colourless
_exptl_crystal_density_diffrn 1.349
_exptl_crystal_density_method 'not measured'
_exptl_crystal_description block
_exptl_crystal_F_000 792
_exptl_crystal_size_max 0.40
_exptl_crystal_size_mid 0.35
_exptl_crystal_size_min 0.30
_refine_diff_density_max 0.318
_refine_diff_density_min -0.208
_refine_ls_abs_structure_details 'Flack (1983), 1811 Friedel pairs'
_refine_ls_abs_structure_Flack 0.03(2)
_refine_ls_extinction_method none
_refine_ls_goodness_of_fit_ref 1.050
_refine_ls_hydrogen_treatment constr
_refine_ls_matrix_type full
_refine_ls_number_parameters 243
_refine_ls_number_reflns 4236
_refine_ls_number_restraints 146
_refine_ls_restrained_S_all 1.035
_refine_ls_R_factor_all 0.0535
_refine_ls_R_factor_gt 0.0433
_refine_ls_shift/su_max 0.000
_refine_ls_shift/su_mean 0.000
_refine_ls_structure_factor_coef Fsqd
_refine_ls_weighting_details 'calc w=1/[\s^2^(Fo^2^)+(0.0566P)^2^+0.1498P] where P=(Fo^2^+2Fc^2^)/3'
_refine_ls_weighting_scheme calc
_refine_ls_wR_factor_gt 0.1062
_refine_ls_wR_factor_ref 0.1128
_reflns_number_gt 3622
_reflns_number_total 4236
_reflns_threshold_expression I>2\s(I)
_cod_data_source_file rz2334.cif
_cod_data_source_block I
_cod_database_code 2222443
_cod_database_fobs_code 2222443

loop_
_symmetry_equiv_pos_as_xyz
'x, y, z'
'-x+1/2, -y, z+1/2'
'-x, y+1/2, -z+1/2'
'x+1/2, -y+1/2, -z'

loop_
_atom_site_type_symbol
_atom_site_label
_atom_site_fract_x
_atom_site_fract_y
_atom_site_fract_z
_atom_site_U_iso_or_equiv
_atom_site_adp_type
_atom_site_calc_flag
_atom_site_refinement_flags
_atom_site_occupancy
_atom_site_disorder_assembly
_atom_site_disorder_group
Fe Fe1 0.12377(5) 0.11965(3) 0.10136(2) 0.05548(14) Uani d . 1 . .
C C1 0.2965(13) 0.2388(10) 0.0874(6) 0.076(2) Uani d PU 0.636(12) A 1
H H1 0.3040 0.3018 0.1128 0.092 Uiso calc PR 0.636(12) A 1
C C2 0.3868(13) 0.1411(10) 0.1064(6) 0.088(2) Uani d PU 0.636(12) A 1
H H2 0.4582 0.1309 0.1445 0.105 Uiso calc PR 0.636(12) A 1
C C3 0.3440(15) 0.0626(9) 0.0545(6) 0.090(2) Uani d PU 0.636(12) A 1
H H3 0.3799 -0.0085 0.0519 0.108 Uiso calc PR 0.636(12) A 1
C C4 0.2340(16) 0.1193(11) 0.0081(5) 0.087(2) Uani d PU 0.636(12) A 1
H H4 0.1888 0.0883 -0.0316 0.104 Uiso calc PR 0.636(12) A 1
C C5 0.198(2) 0.2298(13) 0.0278(7) 0.081(2) Uani d PU 0.636(12) A 1
H H5 0.1278 0.2805 0.0063 0.097 Uiso calc PR 0.636(12) A 1
C C1' 0.344(2) 0.218(2) 0.0982(13) 0.076(2) Uani d PU 0.364(12) A 2
H H1' 0.3815 0.2628 0.1333 0.092 Uiso calc PR 0.364(12) A 2
C C2' 0.384(3) 0.104(2) 0.0815(11) 0.088(2) Uani d PU 0.364(12) A 2
H H2' 0.4599 0.0594 0.1059 0.105 Uiso calc PR 0.364(12) A 2
C C3' 0.294(3) 0.0763(17) 0.0258(12) 0.090(2) Uani d PU 0.364(12) A 2
H H3' 0.3024 0.0082 0.0068 0.108 Uiso calc PR 0.364(12) A 2
C C4' 0.187(3) 0.1529(19) -0.0023(11) 0.087(2) Uani d PU 0.364(12) A 2
H H4' 0.1092 0.1521 -0.0391 0.104 Uiso calc PR 0.364(12) A 2
C C5' 0.236(4) 0.233(2) 0.0447(15) 0.081(2) Uani d PU 0.364(12) A 2
H H5' 0.1904 0.3009 0.0384 0.097 Uiso calc PR 0.364(12) A 2
C C6 0.0499(5) 0.0507(3) 0.19164(17) 0.0656(8) Uani d . 1 A .
H H6 0.1226 0.0277 0.2270 0.079 Uiso calc R 1 . .
C C7 -0.0067(6) -0.0118(3) 0.1347(2) 0.0781(10) Uani d . 1 A .
H H7 0.0243 -0.0825 0.1260 0.094 Uiso calc R 1 . .
C C8 -0.1161(5) 0.0507(3) 0.09454(18) 0.0714(8) Uani d . 1 A .
H H8 -0.1717 0.0286 0.0544 0.086 Uiso calc R 1 . .
C C9 -0.1290(4) 0.1537(3) 0.12467(16) 0.0617(7) Uani d . 1 A .
H H9 -0.1943 0.2108 0.1080 0.074 Uiso calc R 1 . .
C C10 -0.0239(3) 0.1541(2) 0.18508(14) 0.0490(6) Uani d . 1 A .
C C11 -0.0006(4) 0.2455(2) 0.23385(14) 0.0553(7) Uani d . 1 . .
H H11A 0.0989 0.2317 0.2633 0.066 Uiso calc R 1 A .
H H11B 0.0226 0.3105 0.2081 0.066 Uiso calc R 1 . .
C C12 -0.2966(4) 0.3248(2) 0.25873(14) 0.0531(7) Uani d . 1 . .
C C13 -0.3238(4) 0.3941(3) 0.20362(16) 0.0636(8) Uani d . 1 A .
H H13A -0.2437 0.4009 0.1680 0.076 Uiso calc R 1 . .
C C14 -0.4778(5) 0.4525(3) 0.2051(2) 0.0791(11) Uani d . 1 . .
H H14A -0.5003 0.5008 0.1698 0.095 Uiso calc R 1 A .
C C15 -0.6005(6) 0.4410(4) 0.2581(2) 0.0918(12) Uani d . 1 A .
H H15A -0.7020 0.4818 0.2571 0.110 Uiso calc R 1 . .
C C16 -0.5738(5) 0.3712(4) 0.3111(2) 0.0827(10) Uani d . 1 . .
H H16A -0.6565 0.3628 0.3457 0.099 Uiso calc R 1 A .
C C17 -0.4184(4) 0.3126(3) 0.31211(16) 0.0632(8) Uani d . 1 A .
C C18 -0.1993(4) 0.2124(3) 0.33753(15) 0.0601(7) Uani d . 1 . .
C C19 -0.0719(5) 0.1412(3) 0.37575(19) 0.0757(10) Uani d . 1 A .
H H19A -0.0051 0.1004 0.3417 0.091 Uiso calc R 1 . .
C C20 -0.1628(7) 0.0627(4) 0.4224(3) 0.1130(17) Uani d . 1 . .
H H20A -0.0778 0.0186 0.4451 0.169 Uiso calc R 1 A .
H H20B -0.2393 0.0183 0.3957 0.169 Uiso calc R 1 . .
H H20C -0.2292 0.1011 0.4563 0.169 Uiso calc R 1 . .
N N1 -0.1568(3) 0.2606(2) 0.27640(11) 0.0538(6) Uani d . 1 A .
N N2 -0.3554(4) 0.2401(2) 0.36061(13) 0.0683(7) Uani d . 1 A .
O O1 0.0467(4) 0.2076(3) 0.41300(18) 0.0971(9) Uani d . 1 . .
H H1'' 0.1441 0.1808 0.4120 0.146 Uiso calc R 1 A .
O OW 0.4102(5) 0.1890(3) 0.47061(15) 0.1251(12) Uani d . 1 . .
H HWB 0.4440 0.2535 0.4746 0.188 Uiso d R 1 . .
H HWC 0.3948 0.1621 0.5104 0.188 Uiso d R 1 . .

loop_
_atom_site_aniso_label
_atom_site_aniso_U_11
_atom_site_aniso_U_22
_atom_site_aniso_U_33
_atom_site_aniso_U_12
_atom_site_aniso_U_13
_atom_site_aniso_U_23
Fe1 0.0499(2) 0.0611(2) 0.0554(2) 0.0041(2) 0.01120(19) 0.0056(2)
C1 0.042(5) 0.101(5) 0.086(5) -0.012(3) 0.007(4) 0.018(4)
C2 0.051(2) 0.129(7) 0.084(6) 0.007(4) 0.017(4) 0.021(4)
C3 0.072(6) 0.119(4) 0.079(6) 0.029(3) 0.028(4) 0.005(4)
C4 0.079(7) 0.124(7) 0.058(4) 0.009(4) 0.019(3) 0.016(4)
C5 0.068(7) 0.104(3) 0.071(7) -0.004(4) 0.012(3) 0.029(4)
C1' 0.042(5) 0.101(5) 0.086(5) -0.012(3) 0.007(4) 0.018(4)
C2' 0.051(2) 0.129(7) 0.084(6) 0.007(4) 0.017(4) 0.021(4)
C3' 0.072(6) 0.119(4) 0.079(6) 0.029(3) 0.028(4) 0.005(4)
C4' 0.079(7) 0.124(7) 0.058(4) 0.009(4) 0.019(3) 0.016(4)
C5' 0.068(7) 0.104(3) 0.071(7) -0.004(4) 0.012(3) 0.029(4)
C6 0.0729(19) 0.0610(17) 0.0627(18) 0.0124(15) 0.0137(16) 0.0162(15)
C7 0.099(3) 0.0551(18) 0.081(2) -0.0086(19) 0.025(2) -0.0063(17)
C8 0.0674(19) 0.083(2) 0.0638(18) -0.0155(18) -0.002(2) -0.0108(17)
C9 0.0454(14) 0.083(2) 0.0564(15) 0.0054(15) -0.0020(13) -0.0046(14)
C10 0.0421(13) 0.0572(15) 0.0476(13) 0.0021(11) 0.0044(11) 0.0056(12)
C11 0.0479(14) 0.0623(17) 0.0559(17) 0.0006(13) -0.0042(12) 0.0015(14)
C12 0.0512(15) 0.0579(16) 0.0501(15) 0.0052(13) -0.0090(12) -0.0099(12)
C13 0.0656(18) 0.0669(19) 0.0582(16) 0.0019(15) -0.0125(14) -0.0036(15)
C14 0.080(2) 0.075(2) 0.082(2) 0.0162(19) -0.033(2) -0.0011(19)
C15 0.077(3) 0.099(3) 0.099(3) 0.031(2) -0.018(2) -0.020(2)
C16 0.066(2) 0.101(3) 0.081(2) 0.021(2) 0.0003(18) -0.021(2)
C17 0.0593(18) 0.0718(19) 0.0586(17) 0.0068(14) -0.0012(14) -0.0115(16)
C18 0.071(2) 0.0627(18) 0.0471(14) 0.0018(15) -0.0013(14) -0.0036(13)
C19 0.084(2) 0.077(2) 0.0655(18) 0.0096(18) -0.0145(18) 0.0093(17)
C20 0.129(4) 0.099(3) 0.111(3) -0.020(3) -0.046(3) 0.045(3)
N1 0.0567(14) 0.0597(13) 0.0449(11) 0.0061(11) -0.0005(11) -0.0005(10)
N2 0.0730(17) 0.0795(17) 0.0523(13) 0.0063(15) 0.0105(14) -0.0061(12)
O1 0.0643(15) 0.121(2) 0.106(2) -0.0134(15) -0.0203(16) 0.0323(18)
OW 0.124(3) 0.177(3) 0.0739(17) 0.012(3) 0.0232(18) 0.0031(19)

loop_
_atom_type_symbol
_atom_type_description
_atom_type_scat_dispersion_real
_atom_type_scat_dispersion_imag
_atom_type_scat_source
C C 0.0033 0.0016 'International Tables Vol C Tables 4.2.6.8 and 6.1.1.4'
H H 0.0000 0.0000 'International Tables Vol C Tables 4.2.6.8 and 6.1.1.4'
N N 0.0061 0.0033 'International Tables Vol C Tables 4.2.6.8 and 6.1.1.4'
O O 0.0106 0.0060 'International Tables Vol C Tables 4.2.6.8 and 6.1.1.4'
Fe Fe 0.3463 0.8444 'International Tables Vol C Tables 4.2.6.8 and 6.1.1.4'

loop_
_geom_angle_atom_site_label_1
_geom_angle_atom_site_label_2
_geom_angle_atom_site_label_3
_geom_angle_site_symmetry_1
_geom_angle_site_symmetry_3
_geom_angle
_geom_angle_publ_flag
C5' Fe1 C4 . . 46.8(9) ?
C5' Fe1 C1 . . 27.6(8) ?
C4 Fe1 C1 . . 66.5(5) ?
C5' Fe1 C7 . . 165.0(8) ?
C4 Fe1 C7 . . 119.8(4) ?
C1 Fe1 C7 . . 165.2(3) ?
C5' Fe1 C10 . . 122.4(9) ?
C4 Fe1 C10 . . 164.4(4) ?
C1 Fe1 C10 . . 108.7(4) ?
C7 Fe1 C10 . . 68.85(13) ?
C5' Fe1 C6 . . 154.1(8) ?
C4 Fe1 C6 . . 153.9(4) ?
C1 Fe1 C6 . . 127.8(4) ?
C7 Fe1 C6 . . 40.95(14) ?
C10 Fe1 C6 . . 40.76(12) ?
C5' Fe1 C8 . . 131.0(7) ?
C4 Fe1 C8 . . 108.8(4) ?
C1 Fe1 C8 . . 154.1(3) ?
C7 Fe1 C8 . . 39.88(15) ?
C10 Fe1 C8 . . 68.68(13) ?
C6 Fe1 C8 . . 68.00(15) ?
C5' Fe1 C9 . . 112.9(8) ?
C4 Fe1 C9 . . 127.2(4) ?
C1 Fe1 C9 . . 120.3(3) ?
C7 Fe1 C9 . . 68.11(16) ?
C10 Fe1 C9 . . 41.00(11) ?
C6 Fe1 C9 . . 68.35(13) ?
C8 Fe1 C9 . . 40.68(14) ?
C5' Fe1 C3' . . 60.7(11) ?
C4 Fe1 C3' . . 22.4(5) ?
C1 Fe1 C3' . . 71.2(7) ?
C7 Fe1 C3' . . 109.4(6) ?
C10 Fe1 C3' . . 172.7(8) ?
C6 Fe1 C3' . . 133.4(7) ?
C8 Fe1 C3' . . 114.8(6) ?
C9 Fe1 C3' . . 145.6(7) ?
C5' Fe1 C2 . . 60.2(7) ?
C4 Fe1 C2 . . 68.0(4) ?
C1 Fe1 C2 . . 42.0(3) ?
C7 Fe1 C2 . . 125.4(3) ?
C10 Fe1 C2 . . 119.1(4) ?
C6 Fe1 C2 . . 106.9(3) ?
C8 Fe1 C2 . . 162.5(4) ?
C9 Fe1 C2 . . 154.8(4) ?
C3' Fe1 C2 . . 55.6(6) ?
C5' Fe1 C2' . . 62.6(10) ?
C4 Fe1 C2' . . 54.3(6) ?
C1 Fe1 C2' . . 53.3(7) ?
C7 Fe1 C2' . . 117.7(7) ?
C10 Fe1 C2' . . 135.9(7) ?
C6 Fe1 C2' . . 113.2(6) ?
C8 Fe1 C2' . . 146.1(8) ?
C9 Fe1 C2' . . 173.2(8) ?
C3' Fe1 C2' . . 38.1(7) ?
C2 Fe1 C2' . . 18.9(6) ?
C5' Fe1 C3 . . 69.0(9) ?
C4 Fe1 C3 . . 41.1(3) ?
C1 Fe1 C3 . . 69.7(5) ?
C7 Fe1 C3 . . 105.6(3) ?
C10 Fe1 C3 . . 153.1(4) ?
C6 Fe1 C3 . . 117.8(4) ?
C8 Fe1 C3 . . 124.8(4) ?
C9 Fe1 C3 . . 163.2(4) ?
C3' Fe1 C3 . . 19.7(5) ?
C2 Fe1 C3 . . 41.4(4) ?
C2' Fe1 C3 . . 22.5(5) ?
C5 C1 C2 . . 113.8(11) ?
C5 C1 Fe1 . . 72.1(9) ?
C2 C1 Fe1 . . 70.1(6) ?
C5 C1 H1 . . 123.1 ?
C2 C1 H1 . . 123.1 ?
Fe1 C1 H1 . . 126.5 ?
C3 C2 C1 . . 106.5(8) ?
C3 C2 Fe1 . . 69.6(5) ?
C1 C2 Fe1 . . 68.0(6) ?
C3 C2 H2 . . 126.8 ?
C1 C2 H2 . . 126.8 ?
Fe1 C2 H2 . . 127.2 ?
C4 C3 C2 . . 103.9(8) ?
C4 C3 Fe1 . . 67.6(5) ?
C2 C3 Fe1 . . 69.0(5) ?
C4 C3 H3 . . 128.0 ?
C2 C3 H3 . . 128.0 ?
Fe1 C3 H3 . . 126.9 ?
C3 C4 C5 . . 114.6(10) ?
C3 C4 Fe1 . . 71.2(5) ?
C5 C4 Fe1 . . 71.3(8) ?
C3 C4 H4 . . 122.7 ?
C5 C4 H4 . . 122.7 ?
Fe1 C4 H4 . . 126.5 ?
C1 C5 C4 . . 101.1(10) ?
C1 C5 Fe1 . . 68.1(8) ?
C4 C5 Fe1 . . 66.7(8) ?
C1 C5 H5 . . 129.4 ?
C4 C5 H5 . . 129.4 ?
Fe1 C5 H5 . . 127.2 ?
C5' C1' C2' . . 95(2) ?
C5' C1' Fe1 . . 66.6(17) ?
C2' C1' Fe1 . . 67.4(12) ?
C5' C1' H1' . . 132.3 ?
C2' C1' H1' . . 132.3 ?
Fe1 C1' H1' . . 125.5 ?
C3' C2' C1' . . 108.2(18) ?
C3' C2' Fe1 . . 70.5(12) ?
C1' C2' Fe1 . . 70.4(12) ?
C3' C2' H2' . . 125.9 ?
C1' C2' H2' . . 125.9 ?
Fe1 C2' H2' . . 124.8 ?
C2' C3' C4' . . 117(2) ?
C2' C3' Fe1 . . 71.4(11) ?
C4' C3' Fe1 . . 73.6(13) ?
C2' C3' H3' . . 121.4 ?
C4' C3' H3' . . 121.4 ?
Fe1 C3' H3' . . 125.2 ?
C3' C4' C5' . . 94.2(18) ?
C3' C4' Fe1 . . 67.7(12) ?
C5' C4' Fe1 . . 65.2(16) ?
C3' C4' H4' . . 132.9 ?
C5' C4' H4' . . 132.9 ?
Fe1 C4' H4' . . 125.9 ?
C1' C5' C4' . . 125(2) ?
C1' C5' Fe1 . . 75.1(16) ?
C4' C5' Fe1 . . 74.9(17) ?
C1' C5' H5' . . 117.5 ?
C4' C5' H5' . . 117.5 ?
Fe1 C5' H5' . . 124.1 ?
C10 C6 C7 . . 107.9(3) ?
C10 C6 Fe1 . . 69.42(17) ?
C7 C6 Fe1 . . 69.3(2) ?
C10 C6 H6 . . 126.0 ?
C7 C6 H6 . . 126.0 ?
Fe1 C6 H6 . . 126.8 ?
C8 C7 C6 . . 108.3(3) ?
C8 C7 Fe1 . . 70.4(2) ?
C6 C7 Fe1 . . 69.73(19) ?
C8 C7 H7 . . 125.8 ?
C6 C7 H7 . . 125.8 ?
Fe1 C7 H7 . . 125.6 ?
C7 C8 C9 . . 108.7(3) ?
C7 C8 Fe1 . . 69.7(2) ?
C9 C8 Fe1 . . 69.69(19) ?
C7 C8 H8 . . 125.7 ?
C9 C8 H8 . . 125.7 ?
Fe1 C8 H8 . . 126.5 ?
C8 C9 C10 . . 107.7(3) ?
C8 C9 Fe1 . . 69.6(2) ?
C10 C9 Fe1 . . 69.17(17) ?
C8 C9 H9 . . 126.1 ?
C10 C9 H9 . . 126.1 ?
Fe1 C9 H9 . . 126.6 ?
C6 C10 C9 . . 107.3(3) ?
C6 C10 C11 . . 126.2(3) ?
C9 C10 C11 . . 126.4(3) ?
C6 C10 Fe1 . . 69.82(17) ?
C9 C10 Fe1 . . 69.83(17) ?
C11 C10 Fe1 . . 127.10(19) ?
N1 C11 C10 . . 110.9(2) ?
N1 C11 H11A . . 109.5 ?
C10 C11 H11A . . 109.5 ?
N1 C11 H11B . . 109.5 ?
C10 C11 H11B . . 109.5 ?
H11A C11 H11B . . 108.1 ?
N1 C12 C13 . . 131.8(3) ?
N1 C12 C17 . . 105.7(3) ?
C13 C12 C17 . . 122.4(3) ?
C14 C13 C12 . . 115.9(3) ?
C14 C13 H13A . . 122.0 ?
C12 C13 H13A . . 122.0 ?
C13 C14 C15 . . 122.2(4) ?
C13 C14 H14A . . 118.9 ?
C15 C14 H14A . . 118.9 ?
C16 C15 C14 . . 121.2(4) ?
C16 C15 H15A . . 119.4 ?
C14 C15 H15A . . 119.4 ?
C15 C16 C17 . . 118.2(4) ?
C15 C16 H16A . . 120.9 ?
C17 C16 H16A . . 120.9 ?
N2 C17 C16 . . 130.1(3) ?
N2 C17 C12 . . 109.8(3) ?
C16 C17 C12 . . 120.1(3) ?
N2 C18 N1 . . 113.2(3) ?
N2 C18 C19 . . 124.8(3) ?
N1 C18 C19 . . 121.9(3) ?
O1 C19 C20 . . 111.6(3) ?
O1 C19 C18 . . 108.6(3) ?
C20 C19 C18 . . 112.2(4) ?
O1 C19 H19A . . 108.1 ?
C20 C19 H19A . . 108.1 ?
C18 C19 H19A . . 108.1 ?
C19 C20 H20A . . 109.5 ?
C19 C20 H20B . . 109.5 ?
H20A C20 H20B . . 109.5 ?
C19 C20 H20C . . 109.5 ?
H20A C20 H20C . . 109.5 ?
H20B C20 H20C . . 109.5 ?
C18 N1 C12 . . 106.5(2) ?
C18 N1 C11 . . 128.8(3) ?
C12 N1 C11 . . 124.6(2) ?
C18 N2 C17 . . 104.7(3) ?
C19 O1 H1'' . . 109.5 ?
HWB OW HWC . . 109.5 ?

loop_
_geom_bond_atom_site_label_1
_geom_bond_atom_site_label_2
_geom_bond_site_symmetry_2
_geom_bond_distance
_geom_bond_publ_flag
Fe1 C5' . 1.98(3) ?
Fe1 C4 . 2.000(10) ?
Fe1 C1 . 2.011(12) ?
Fe1 C7 . 2.029(4) ?
Fe1 C10 . 2.029(3) ?
Fe1 C6 . 2.034(3) ?
Fe1 C8 . 2.037(4) ?
Fe1 C9 . 2.038(3) ?
Fe1 C3' . 2.036(17) ?
Fe1 C2 . 2.040(10) ?
Fe1 C2' . 2.05(2) ?
Fe1 C3 . 2.048(8) ?
C1 C5 . 1.388(12) ?
C1 C2 . 1.451(13) ?
C1 H1 . 0.9300 ?
C2 C3 . 1.444(14) ?
C2 H2 . 0.9300 ?
C3 C4 . 1.423(10) ?
C3 H3 . 0.9300 ?
C4 C5 . 1.46(2) ?
C4 H4 . 0.9300 ?
C5 H5 . 0.9300 ?
C1' C5' . 1.34(2) ?
C1' C2' . 1.49(3) ?
C1' H1' . 0.9300 ?
C2' C3' . 1.33(2) ?
C2' H2' . 0.9300 ?
C3' C4' . 1.37(2) ?
C3' H3' . 0.9300 ?
C4' C5' . 1.40(4) ?
C4' H4' . 0.9300 ?
C5' H5' . 0.9300 ?
C6 C10 . 1.415(4) ?
C6 C7 . 1.421(5) ?
C6 H6 . 0.9300 ?
C7 C8 . 1.387(5) ?
C7 H7 . 0.9300 ?
C8 C9 . 1.416(5) ?
C8 H8 . 0.9300 ?
C9 C10 . 1.424(4) ?
C9 H9 . 0.9300 ?
C10 C11 . 1.494(4) ?
C11 N1 . 1.469(4) ?
C11 H11A . 0.9700 ?
C11 H11B . 0.9700 ?
C12 N1 . 1.383(4) ?
C12 C13 . 1.392(4) ?
C12 C17 . 1.404(4) ?
C13 C14 . 1.390(5) ?
C13 H13A . 0.9300 ?
C14 C15 . 1.403(6) ?
C14 H14A . 0.9300 ?
C15 C16 . 1.365(6) ?
C15 H15A . 0.9300 ?
C16 C17 . 1.400(5) ?
C16 H16A . 0.9300 ?
C17 N2 . 1.393(4) ?
C18 N2 . 1.325(4) ?
C18 N1 . 1.370(4) ?
C18 C19 . 1.516(5) ?
C19 O1 . 1.428(5) ?
C19 C20 . 1.507(6) ?
C19 H19A . 0.9800 ?
C20 H20A . 0.9600 ?
C20 H20B . 0.9600 ?
C20 H20C . 0.9600 ?
O1 H1'' . 0.8200 ?
OW HWB . 0.8501 ?
OW HWC . 0.8500 ?

loop_
_geom_hbond_atom_site_label_D
_geom_hbond_atom_site_label_H
_geom_hbond_atom_site_label_A
_geom_hbond_site_symmetry_A
_geom_hbond_distance_DH
_geom_hbond_distance_HA
_geom_hbond_distance_DA
_geom_hbond_angle_DHA
OW HWB O1 4_556 0.85 2.37 2.806(5) 112.3
O1 H1'' OW . 0.82 2.34 3.016(5) 140.2
